data_4076079
loop_
_publ_author_name
'Castarlenas, Ricardo'
'Esteruelas, Miguel A.'
'O\~nate, Enrique'

_publ_section_title
;
 N-Heterocyclic Carbene&#x2212;Osmium Complexes for Olefin Metathesis
 Reactions
;
_journal_issue 18
_journal_name_full Organometallics
_journal_page_first 4343
_journal_paper_doi 10.1021/om050569e
_journal_volume 24
_journal_year 2005
_chemical_formula_sum 'C46 H58 Cl3 F3 N2 O3 Os S'
_chemical_formula_weight 1072.55
_chemical_name_systematic
; 
 ? 
;
_space_group_IT_number 2
_symmetry_cell_setting triclinic
_symmetry_space_group_name_Hall '-P 1'
_symmetry_space_group_name_H-M 'P -1'
_atom_sites_solution_hydrogens geom
_atom_sites_solution_primary direct
_atom_sites_solution_secondary difmap
_audit_creation_method SHELXL-97
_cell_angle_alpha 90.720(2)
_cell_angle_beta 99.395(2)
_cell_angle_gamma 112.231(2)
_cell_formula_units_Z 2
_cell_length_a 10.5489(13)
_cell_length_b 13.6621(17)
_cell_length_c 17.715(2)
_cell_measurement_reflns_used 986
_cell_measurement_temperature 100(2)
_cell_measurement_theta_max 22
_cell_measurement_theta_min 2
_cell_volume 2323.9(5)
_computing_cell_refinement 'SAINT+ v. 6.1 (Bruker AXS, 2000)'
_computing_data_collection 'SMART v. 5.625 (Bruker AXS, 2000)'
_computing_data_reduction 'SAINT+ v. 6.1 (Bruker AXS, 2000)'
_computing_molecular_graphics 'XP, SHELXTL v. 6.1 (Bruker, 2000)'
_computing_publication_material 'XCIF, SHELXTL v. 6.1 (Bruker, 2000)'
_computing_structure_refinement 'SHELXL-97 (Sheldrick, 1997)'
_computing_structure_solution 'SHELXS-97 (Sheldrick, 1990)'
_diffrn_ambient_temperature 100(2)
_diffrn_detector_area_resol_mean 8.26
_diffrn_measured_fraction_theta_full 0.990
_diffrn_measured_fraction_theta_max 0.903
_diffrn_measurement_device_type 'Bruker SMART APEX CCD system'
_diffrn_measurement_method '\w rotations with narrow frames'
_diffrn_radiation_monochromator graphite
_diffrn_radiation_source 'fine-focus sealed tube'
_diffrn_radiation_type MoK\a
_diffrn_radiation_wavelength 0.71073
_diffrn_reflns_av_R_equivalents 0.0398
_diffrn_reflns_av_sigmaI/netI 0.0831
_diffrn_reflns_limit_h_max 13
_diffrn_reflns_limit_h_min -14
_diffrn_reflns_limit_k_max 18
_diffrn_reflns_limit_k_min -18
_diffrn_reflns_limit_l_max 23
_diffrn_reflns_limit_l_min -23
_diffrn_reflns_number 29374
_diffrn_reflns_theta_full 27.50
_diffrn_reflns_theta_max 29.00
_diffrn_reflns_theta_min 1.62
_diffrn_standards_decay_% 'no decay'
_exptl_absorpt_coefficient_mu 3.014
_exptl_absorpt_correction_T_max 0.778
_exptl_absorpt_correction_T_min 0.710
_exptl_absorpt_correction_type multi-scan
_exptl_absorpt_process_details
;
 Absorption correction performed with SADABS program. This is based on the
 method of Blessing: Blessing, R. H., Acta Crystallogr., Sect. A 1995, 51, 33.
  
 SADABS: Area-Detector Absorption Correction. Bruker-AXS 
  within SAINT+ package, v. 6.1 (2000).
;
_exptl_crystal_colour 'dark ornage'
_exptl_crystal_density_diffrn 1.533
_exptl_crystal_density_method 'not measured'
_exptl_crystal_description 'irregular block'
_exptl_crystal_F_000 1084
_exptl_crystal_size_max 0.12
_exptl_crystal_size_mid 0.12
_exptl_crystal_size_min 0.10
_refine_diff_density_max 1.765
_refine_diff_density_min -1.146
_refine_diff_density_rms 0.108
_refine_ls_extinction_method none
_refine_ls_goodness_of_fit_ref 0.858
_refine_ls_hydrogen_treatment mixed
_refine_ls_matrix_type full
_refine_ls_number_parameters 555
_refine_ls_number_reflns 11189
_refine_ls_number_restraints 3
_refine_ls_restrained_S_all 0.866
_refine_ls_R_factor_all 0.0472
_refine_ls_R_factor_gt 0.0340
_refine_ls_shift/su_max 0.002
_refine_ls_shift/su_mean 0.000
_refine_ls_structure_factor_coef Fsqd
_refine_ls_weighting_details 'calc w=1/[\s^2^(Fo^2^)+(0.0190P)^2^+0.0000P] where P=(Fo^2^+2Fc^2^)/3'
_refine_ls_weighting_scheme calc
_refine_ls_wR_factor_gt 0.0596
_refine_ls_wR_factor_ref 0.0618
_reflns_number_gt 8947
_reflns_number_total 11189
_reflns_threshold_expression >2sigma(I)
_cod_data_source_file om050569esi20050708_064619.cif
_cod_data_source_block mae1571s
_cod_database_code 4076079

loop_
_symmetry_equiv_pos_as_xyz
'x, y, z'
'-x, -y, -z'

loop_
_atom_site_label
_atom_site_type_symbol
_atom_site_fract_x
_atom_site_fract_y
_atom_site_fract_z
_atom_site_U_iso_or_equiv
_atom_site_adp_type
_atom_site_occupancy
_atom_site_symmetry_multiplicity
_atom_site_calc_flag
_atom_site_refinement_flags
_atom_site_disorder_assembly
_atom_site_disorder_group
Os Os 0.324358(15) 0.383448(12) 0.297318(9) 0.01991(4) Uani 1 1 d . . .
Cl1 Cl 0.46506(9) 0.31459(7) 0.24016(5) 0.0273(2) Uani 1 1 d . . .
Cl2 Cl 0.54361(13) 0.11308(10) 0.93081(7) 0.0591(3) Uani 1 1 d D A .
Cl3A Cl 0.6486(2) 0.22182(18) 0.80098(13) 0.0593(6) Uiso 0.60 1 d PD A 1
Cl3B Cl 0.5668(5) 0.1712(4) 0.7741(3) 0.0990(14) Uiso 0.40 1 d PD A 2
S S 0.17261(11) 0.24015(8) 0.76574(6) 0.0310(2) Uani 1 1 d . . .
F1 F 0.2297(3) 0.40244(19) 0.86407(15) 0.0599(8) Uani 1 1 d . . .
F2 F 0.0181(3) 0.3348(2) 0.80803(15) 0.0612(8) Uani 1 1 d . . .
F3 F 0.1741(3) 0.42931(19) 0.74663(15) 0.0612(8) Uani 1 1 d . . .
O4 O 0.0665(3) 0.1996(2) 0.69815(14) 0.0407(7) Uani 1 1 d . . .
O5 O 0.3124(3) 0.2835(2) 0.75105(16) 0.0407(7) Uani 1 1 d . . .
O6 O 0.1548(3) 0.1760(2) 0.82980(15) 0.0401(7) Uani 1 1 d . . .
N1 N 0.1636(3) 0.1498(2) 0.33282(16) 0.0216(7) Uani 1 1 d . . .
N2 N 0.0995(3) 0.1680(2) 0.21463(16) 0.0226(7) Uani 1 1 d . . .
C1 C 0.1817(3) 0.2260(3) 0.28122(19) 0.0189(8) Uani 1 1 d . . .
C2 C 0.0778(4) 0.0497(3) 0.2985(2) 0.0297(9) Uani 1 1 d . . .
H2 H 0.057(3) -0.010(3) 0.3269(19) 0.028(10) Uiso 1 1 d . . .
C3 C 0.0386(4) 0.0621(3) 0.2261(2) 0.0287(9) Uani 1 1 d . . .
H3 H -0.008(3) 0.017(3) 0.1920(19) 0.021(10) Uiso 1 1 d . . .
C4 C 0.2261(4) 0.1640(3) 0.4130(2) 0.0215(8) Uani 1 1 d . . .
C5 C 0.1571(4) 0.1884(3) 0.4674(2) 0.0232(8) Uani 1 1 d . . .
C6 C 0.0124(4) 0.1902(3) 0.4445(2) 0.0287(9) Uani 1 1 d . . .
H6 H 0.0056 0.2180 0.3927 0.034 Uiso 1 1 calc R . .
C7 C -0.0980(4) 0.0768(3) 0.4390(2) 0.0404(11) Uani 1 1 d . . .
H7A H -0.0787 0.0314 0.4030 0.061 Uiso 1 1 calc R . .
H7B H -0.1905 0.0775 0.4206 0.061 Uiso 1 1 calc R . .
H7C H -0.0954 0.0491 0.4897 0.061 Uiso 1 1 calc R . .
C8 C -0.0212(4) 0.2594(3) 0.5001(2) 0.0363(10) Uani 1 1 d . . .
H8A H -0.0299 0.2270 0.5490 0.054 Uiso 1 1 calc R . .
H8B H -0.1091 0.2656 0.4781 0.054 Uiso 1 1 calc R . .
H8C H 0.0538 0.3301 0.5088 0.054 Uiso 1 1 calc R . .
C9 C 0.2214(4) 0.2040(3) 0.5439(2) 0.0271(9) Uani 1 1 d . . .
H9 H 0.1790 0.2228 0.5819 0.033 Uiso 1 1 calc R . .
C10 C 0.3471(4) 0.1922(3) 0.5654(2) 0.0293(9) Uani 1 1 d . . .
H10 H 0.3917 0.2052 0.6177 0.035 Uiso 1 1 calc R . .
C11 C 0.4071(4) 0.1617(3) 0.5109(2) 0.0287(9) Uani 1 1 d . . .
H11 H 0.4915 0.1516 0.5268 0.034 Uiso 1 1 calc R . .
C12 C 0.3481(4) 0.1453(3) 0.4337(2) 0.0254(8) Uani 1 1 d . . .
C13 C 0.4053(4) 0.0986(3) 0.3757(2) 0.0343(10) Uani 1 1 d . . .
H13 H 0.3696 0.1143 0.3233 0.041 Uiso 1 1 calc R . .
C14 C 0.3507(5) -0.0220(3) 0.3785(3) 0.0511(13) Uani 1 1 d . . .
H14A H 0.3811 -0.0392 0.4301 0.077 Uiso 1 1 calc R . .
H14B H 0.3873 -0.0524 0.3410 0.077 Uiso 1 1 calc R . .
H14C H 0.2487 -0.0516 0.3662 0.077 Uiso 1 1 calc R . .
C15 C 0.5637(4) 0.1436(4) 0.3878(3) 0.0511(13) Uani 1 1 d . . .
H15A H 0.5984 0.2205 0.3842 0.077 Uiso 1 1 calc R . .
H15B H 0.5936 0.1107 0.3484 0.077 Uiso 1 1 calc R . .
H15C H 0.6010 0.1286 0.4387 0.077 Uiso 1 1 calc R . .
C16 C 0.0580(4) 0.2016(3) 0.1401(2) 0.0222(8) Uani 1 1 d . . .
C17 C 0.1240(4) 0.1934(3) 0.0797(2) 0.0249(8) Uani 1 1 d . . .
C18 C 0.2415(4) 0.1541(3) 0.0881(2) 0.0296(9) Uani 1 1 d . . .
H18 H 0.2781 0.1566 0.1441 0.035 Uiso 1 1 calc R . .
C19 C 0.1875(4) 0.0381(3) 0.0546(2) 0.0454(12) Uani 1 1 d . . .
H19A H 0.1102 -0.0056 0.0790 0.068 Uiso 1 1 calc R . .
H19B H 0.2628 0.0120 0.0644 0.068 Uiso 1 1 calc R . .
H19C H 0.1549 0.0341 -0.0008 0.068 Uiso 1 1 calc R . .
C20 C 0.3620(4) 0.2236(3) 0.0502(2) 0.0432(11) Uani 1 1 d . . .
H20A H 0.3323 0.2143 -0.0057 0.065 Uiso 1 1 calc R . .
H20B H 0.4416 0.2028 0.0642 0.065 Uiso 1 1 calc R . .
H20C H 0.3892 0.2982 0.0679 0.065 Uiso 1 1 calc R . .
C21 C 0.0713(4) 0.2158(3) 0.0076(2) 0.0314(9) Uani 1 1 d . . .
H21 H 0.1162 0.2137 -0.0343 0.038 Uiso 1 1 calc R . .
C22 C -0.0452(4) 0.2409(3) -0.0039(2) 0.0344(10) Uani 1 1 d . . .
H22 H -0.0795 0.2563 -0.0534 0.041 Uiso 1 1 calc R . .
C23 C -0.1116(4) 0.2436(3) 0.0562(2) 0.0309(9) Uani 1 1 d . . .
H23 H -0.1932 0.2588 0.0472 0.037 Uiso 1 1 calc R . .
C24 C -0.0624(4) 0.2247(3) 0.1293(2) 0.0249(8) Uani 1 1 d . . .
C25 C -0.1420(4) 0.2246(3) 0.1939(2) 0.0343(10) Uani 1 1 d . . .
H25 H -0.0773 0.2340 0.2439 0.041 Uiso 1 1 calc R . .
C26 C -0.2640(5) 0.1179(4) 0.1902(3) 0.0629(15) Uani 1 1 d . . .
H26A H -0.3121 0.1173 0.2331 0.094 Uiso 1 1 calc R . .
H26B H -0.2290 0.0608 0.1934 0.094 Uiso 1 1 calc R . .
H26C H -0.3290 0.1072 0.1416 0.094 Uiso 1 1 calc R . .
C27 C -0.1951(4) 0.3153(4) 0.1916(2) 0.0484(12) Uani 1 1 d . . .
H27A H -0.2683 0.3023 0.1463 0.073 Uiso 1 1 calc R . .
H27B H -0.1179 0.3828 0.1889 0.073 Uiso 1 1 calc R . .
H27C H -0.2329 0.3187 0.2381 0.073 Uiso 1 1 calc R . .
C28 C 0.2249(4) 0.4095(3) 0.2042(2) 0.0236(8) Uani 1 1 d . . .
H28 H 0.133(4) 0.389(3) 0.2037(19) 0.031(11) Uiso 1 1 d . . .
C29 C 0.2703(4) 0.4695(3) 0.1409(2) 0.0246(8) Uani 1 1 d . . .
C30 C 0.4086(4) 0.5073(3) 0.1300(2) 0.0296(9) Uani 1 1 d . . .
H30 H 0.4772 0.4950 0.1660 0.035 Uiso 1 1 calc R . .
C31 C 0.4455(4) 0.5627(3) 0.0668(2) 0.0378(10) Uani 1 1 d . . .
H31 H 0.5399 0.5897 0.0601 0.045 Uiso 1 1 calc R . .
C32 C 0.3461(4) 0.5787(3) 0.0135(2) 0.0422(11) Uani 1 1 d . . .
H32 H 0.3716 0.6150 -0.0304 0.051 Uiso 1 1 calc R . .
C33 C 0.2105(4) 0.5427(3) 0.0237(3) 0.0446(12) Uani 1 1 d . . .
H33 H 0.1426 0.5547 -0.0131 0.054 Uiso 1 1 calc R . .
C34 C 0.1721(4) 0.4894(3) 0.0867(2) 0.0337(10) Uani 1 1 d . . .
H34 H 0.0780 0.4657 0.0936 0.040 Uiso 1 1 calc R . .
C35 C 0.2765(4) 0.5077(3) 0.3571(2) 0.0255(8) Uani 1 1 d . . .
C36 C 0.1542(4) 0.5424(3) 0.3388(2) 0.0325(10) Uani 1 1 d . . .
H36 H 0.1293 0.5401 0.2816 0.039 Uiso 1 1 calc R . .
C37 C 0.0256(4) 0.4705(3) 0.3678(2) 0.0440(11) Uani 1 1 d . . .
H37A H 0.0013 0.3969 0.3484 0.066 Uiso 1 1 calc R . .
H37B H -0.0521 0.4920 0.3496 0.066 Uiso 1 1 calc R . .
H37C H 0.0446 0.4760 0.4240 0.066 Uiso 1 1 calc R . .
C38 C 0.2002(5) 0.6579(3) 0.3709(2) 0.0461(12) Uani 1 1 d . . .
H38A H 0.2248 0.6626 0.4270 0.069 Uiso 1 1 calc R . .
H38B H 0.1237 0.6821 0.3563 0.069 Uiso 1 1 calc R . .
H38C H 0.2813 0.7029 0.3499 0.069 Uiso 1 1 calc R . .
C39 C 0.3979(4) 0.5599(3) 0.3240(2) 0.0297(9) Uani 1 1 d . . .
H39 H 0.3984 0.6129 0.2897 0.036 Uiso 1 1 calc R . .
C40 C 0.5134(4) 0.5351(3) 0.3406(2) 0.0291(9) Uani 1 1 d . . .
H40 H 0.5898 0.5675 0.3152 0.035 Uiso 1 1 calc R . .
C41 C 0.5199(4) 0.4610(3) 0.3959(2) 0.0260(9) Uani 1 1 d . . .
C42 C 0.6503(4) 0.4396(3) 0.4140(2) 0.0363(10) Uani 1 1 d . . .
H42A H 0.6405 0.3888 0.4534 0.054 Uiso 1 1 calc R . .
H42B H 0.7294 0.5060 0.4330 0.054 Uiso 1 1 calc R . .
H42C H 0.6663 0.4099 0.3675 0.054 Uiso 1 1 calc R . .
C43 C 0.4054(4) 0.4116(3) 0.4301(2) 0.0244(8) Uani 1 1 d . . .
H43 H 0.4096 0.3653 0.4691 0.029 Uiso 1 1 calc R . .
C44 C 0.2813(4) 0.4300(3) 0.4068(2) 0.0239(8) Uani 1 1 d . . .
H44 H 0.1996 0.3884 0.4255 0.029 Uiso 1 1 calc R . .
C45 C 0.1470(5) 0.3568(3) 0.7983(2) 0.0407(11) Uani 1 1 d . . .
C46 C 0.4967(5) 0.1738(4) 0.8508(3) 0.0636(15) Uani 1 1 d D . .
H46A H 0.4739 0.2339 0.8670 0.095 Uiso 0.60 1 calc PR A 1
H46B H 0.4142 0.1223 0.8162 0.095 Uiso 0.60 1 calc PR A 1
H46C H 0.3942 0.1401 0.8349 0.095 Uiso 0.40 1 calc PR A 2
H46D H 0.5199 0.2490 0.8673 0.095 Uiso 0.40 1 calc PR A 2

loop_
_atom_site_aniso_label
_atom_site_aniso_U_11
_atom_site_aniso_U_22
_atom_site_aniso_U_33
_atom_site_aniso_U_23
_atom_site_aniso_U_13
_atom_site_aniso_U_12
Os 0.01765(7) 0.02222(8) 0.01991(8) 0.00144(5) 0.00307(5) 0.00788(6)
Cl1 0.0213(5) 0.0352(5) 0.0269(5) -0.0017(4) 0.0044(4) 0.0126(4)
Cl2 0.0585(8) 0.0742(9) 0.0519(8) -0.0024(7) -0.0005(6) 0.0384(7)
S 0.0342(6) 0.0279(5) 0.0268(6) 0.0037(4) 0.0065(5) 0.0070(5)
F1 0.0688(19) 0.0530(16) 0.0531(18) -0.0222(14) -0.0219(15) 0.0321(15)
F2 0.0489(17) 0.090(2) 0.0572(18) -0.0033(16) 0.0089(14) 0.0411(16)
F3 0.076(2) 0.0470(16) 0.070(2) 0.0221(15) 0.0084(16) 0.0353(15)
O4 0.0420(18) 0.0434(17) 0.0252(16) -0.0014(13) 0.0023(13) 0.0052(14)
O5 0.0358(17) 0.0438(17) 0.0455(18) 0.0154(14) 0.0149(14) 0.0153(14)
O6 0.0516(19) 0.0323(16) 0.0312(17) 0.0075(13) 0.0111(14) 0.0089(14)
N1 0.0212(16) 0.0248(17) 0.0219(17) 0.0049(14) 0.0024(13) 0.0127(14)
N2 0.0219(17) 0.0217(16) 0.0243(18) 0.0039(13) 0.0048(14) 0.0084(14)
C1 0.0176(18) 0.0262(19) 0.0187(19) 0.0019(16) 0.0021(15) 0.0153(16)
C2 0.034(2) 0.022(2) 0.030(2) 0.0055(18) 0.0048(19) 0.0078(18)
C3 0.029(2) 0.022(2) 0.028(2) -0.0026(18) -0.0021(19) 0.0049(18)
C4 0.023(2) 0.0196(19) 0.022(2) 0.0058(15) 0.0021(16) 0.0088(16)
C5 0.023(2) 0.0216(19) 0.027(2) 0.0084(16) 0.0080(17) 0.0094(16)
C6 0.024(2) 0.036(2) 0.031(2) 0.0078(18) 0.0073(17) 0.0146(18)
C7 0.021(2) 0.047(3) 0.057(3) 0.015(2) 0.010(2) 0.016(2)
C8 0.034(2) 0.045(3) 0.042(3) 0.013(2) 0.016(2) 0.024(2)
C9 0.029(2) 0.031(2) 0.025(2) 0.0053(17) 0.0101(18) 0.0119(18)
C10 0.031(2) 0.034(2) 0.021(2) 0.0081(17) 0.0023(18) 0.0117(19)
C11 0.025(2) 0.038(2) 0.027(2) 0.0111(18) 0.0014(17) 0.0171(18)
C12 0.024(2) 0.027(2) 0.029(2) 0.0083(17) 0.0072(17) 0.0137(17)
C13 0.036(2) 0.047(3) 0.030(2) 0.008(2) 0.0060(19) 0.028(2)
C14 0.065(3) 0.055(3) 0.054(3) 0.007(2) 0.011(3) 0.046(3)
C15 0.046(3) 0.080(4) 0.049(3) 0.013(3) 0.015(2) 0.046(3)
C16 0.021(2) 0.0194(18) 0.022(2) 0.0016(15) 0.0010(16) 0.0043(16)
C17 0.023(2) 0.0197(19) 0.028(2) -0.0016(16) 0.0029(17) 0.0041(16)
C18 0.026(2) 0.030(2) 0.030(2) -0.0041(18) 0.0046(18) 0.0080(18)
C19 0.038(3) 0.040(3) 0.058(3) -0.018(2) -0.005(2) 0.021(2)
C20 0.036(3) 0.054(3) 0.039(3) -0.007(2) 0.015(2) 0.013(2)
C21 0.041(3) 0.027(2) 0.023(2) -0.0020(17) 0.0081(19) 0.0090(19)
C22 0.044(3) 0.026(2) 0.028(2) 0.0042(18) -0.005(2) 0.013(2)
C23 0.028(2) 0.030(2) 0.034(2) 0.0012(18) -0.0018(19) 0.0124(18)
C24 0.022(2) 0.023(2) 0.028(2) 0.0003(16) 0.0002(17) 0.0083(16)
C25 0.025(2) 0.047(3) 0.033(2) 0.002(2) 0.0035(18) 0.016(2)
C26 0.044(3) 0.066(3) 0.079(4) 0.013(3) 0.032(3) 0.013(3)
C27 0.035(3) 0.074(3) 0.047(3) -0.006(3) 0.001(2) 0.036(3)
C28 0.019(2) 0.0175(19) 0.031(2) -0.0053(16) 0.0001(17) 0.0056(16)
C29 0.024(2) 0.0215(19) 0.028(2) 0.0010(16) -0.0002(17) 0.0105(17)
C30 0.030(2) 0.036(2) 0.024(2) 0.0052(18) 0.0020(18) 0.0159(19)
C31 0.033(2) 0.042(3) 0.036(3) 0.014(2) 0.006(2) 0.011(2)
C32 0.038(3) 0.043(3) 0.036(3) 0.019(2) 0.001(2) 0.007(2)
C33 0.033(3) 0.040(3) 0.049(3) 0.018(2) -0.011(2) 0.008(2)
C34 0.024(2) 0.029(2) 0.043(3) 0.0099(19) -0.0013(19) 0.0076(18)
C35 0.032(2) 0.025(2) 0.020(2) -0.0020(16) 0.0024(17) 0.0121(18)
C36 0.042(3) 0.039(2) 0.026(2) 0.0055(19) 0.0075(19) 0.026(2)
C37 0.040(3) 0.062(3) 0.046(3) 0.015(2) 0.009(2) 0.035(2)
C38 0.062(3) 0.044(3) 0.043(3) -0.003(2) 0.003(2) 0.035(2)
C39 0.037(2) 0.023(2) 0.024(2) 0.0014(16) 0.0044(18) 0.0060(18)
C40 0.027(2) 0.029(2) 0.021(2) -0.0042(17) 0.0064(17) -0.0005(18)
C41 0.024(2) 0.031(2) 0.021(2) -0.0030(17) 0.0021(17) 0.0097(17)
C42 0.022(2) 0.052(3) 0.029(2) -0.005(2) -0.0017(18) 0.010(2)
C43 0.025(2) 0.026(2) 0.021(2) -0.0001(16) 0.0032(16) 0.0082(17)
C44 0.022(2) 0.023(2) 0.026(2) 0.0011(16) 0.0042(16) 0.0082(16)
C45 0.041(3) 0.043(3) 0.037(3) 0.002(2) -0.003(2) 0.019(2)
C46 0.059(3) 0.067(3) 0.068(4) 0.017(3) 0.002(3) 0.031(3)

loop_
_atom_type_symbol
_atom_type_description
_atom_type_scat_dispersion_real
_atom_type_scat_dispersion_imag
_atom_type_scat_source
C C 0.0033 0.0016 'International Tables Vol C Tables 4.2.6.8 and 6.1.1.4'
H H 0.0000 0.0000 'International Tables Vol C Tables 4.2.6.8 and 6.1.1.4'
N N 0.0061 0.0033 'International Tables Vol C Tables 4.2.6.8 and 6.1.1.4'
O O 0.0106 0.0060 'International Tables Vol C Tables 4.2.6.8 and 6.1.1.4'
F F 0.0171 0.0103 'International Tables Vol C Tables 4.2.6.8 and 6.1.1.4'
S S 0.1246 0.1234 'International Tables Vol C Tables 4.2.6.8 and 6.1.1.4'
Cl Cl 0.1484 0.1585 'International Tables Vol C Tables 4.2.6.8 and 6.1.1.4'
Os Os -1.2165 7.6030 'International Tables Vol C Tables 4.2.6.8 and 6.1.1.4'

loop_
_geom_angle_atom_site_label_1
_geom_angle_atom_site_label_2
_geom_angle_atom_site_label_3
_geom_angle
C28 Os C1 88.07(14)
C28 Os C44 117.79(14)
C1 Os C44 99.20(13)
C28 Os C35 87.29(14)
C1 Os C35 120.32(13)
C44 Os C35 36.64(12)
C28 Os C39 83.96(14)
C1 Os C39 156.31(13)
C44 Os C39 65.57(13)
C35 Os C39 37.21(13)
C28 Os C40 108.12(14)
C1 Os C40 163.41(13)
C44 Os C40 76.80(13)
C35 Os C40 65.60(13)
C39 Os C40 35.27(13)
C28 Os C43 152.17(13)
C1 Os C43 104.03(13)
C44 Os C43 36.31(11)
C35 Os C43 64.93(12)
C39 Os C43 74.95(13)
C40 Os C43 63.17(13)
C28 Os C41 143.98(14)
C1 Os C41 127.88(13)
C44 Os C41 64.34(12)
C35 Os C41 76.66(13)
C39 Os C41 63.74(13)
C40 Os C41 35.86(12)
C43 Os C41 34.27(11)
C28 Os Cl1 97.35(11)
C1 Os Cl1 83.74(9)
C44 Os Cl1 144.75(9)
C35 Os Cl1 155.74(10)
C39 Os Cl1 119.36(10)
C40 Os Cl1 90.43(10)
C43 Os Cl1 108.69(9)
C41 Os Cl1 86.02(9)
O5 S O6 114.45(17)
O5 S O4 114.59(17)
O6 S O4 116.07(17)
O5 S C45 102.92(19)
O6 S C45 103.69(18)
O4 S C45 102.63(18)
C1 N1 C2 111.9(3)
C1 N1 C4 127.5(3)
C2 N1 C4 120.6(3)
C1 N2 C3 111.1(3)
C1 N2 C16 131.0(3)
C3 N2 C16 117.6(3)
N1 C1 N2 102.2(3)
N1 C1 Os 127.7(2)
N2 C1 Os 129.4(2)
C3 C2 N1 106.4(3)
C3 C2 H2 133(2)
N1 C2 H2 121(2)
C2 C3 N2 108.4(4)
C2 C3 H3 129(3)
N2 C3 H3 123(3)
C12 C4 C5 122.6(3)
C12 C4 N1 118.3(3)
C5 C4 N1 119.0(3)
C9 C5 C4 117.5(3)
C9 C5 C6 120.7(3)
C4 C5 C6 121.6(3)
C5 C6 C8 113.9(3)
C5 C6 C7 109.6(3)
C8 C6 C7 108.4(3)
C5 C6 H6 108.3
C8 C6 H6 108.3
C7 C6 H6 108.3
C6 C7 H7A 109.5
C6 C7 H7B 109.5
H7A C7 H7B 109.5
C6 C7 H7C 109.5
H7A C7 H7C 109.5
H7B C7 H7C 109.5
C6 C8 H8A 109.5
C6 C8 H8B 109.5
H8A C8 H8B 109.5
C6 C8 H8C 109.5
H8A C8 H8C 109.5
H8B C8 H8C 109.5
C5 C9 C10 120.7(3)
C5 C9 H9 119.6
C10 C9 H9 119.6
C11 C10 C9 120.0(4)
C11 C10 H10 120.0
C9 C10 H10 120.0
C10 C11 C12 121.9(3)
C10 C11 H11 119.0
C12 C11 H11 119.0
C11 C12 C4 117.0(3)
C11 C12 C13 121.2(3)
C4 C12 C13 121.5(3)
C12 C13 C15 113.6(3)
C12 C13 C14 109.3(3)
C15 C13 C14 109.5(3)
C12 C13 H13 108.1
C15 C13 H13 108.1
C14 C13 H13 108.1
C13 C14 H14A 109.5
C13 C14 H14B 109.5
H14A C14 H14B 109.5
C13 C14 H14C 109.5
H14A C14 H14C 109.5
H14B C14 H14C 109.5
C13 C15 H15A 109.5
C13 C15 H15B 109.5
H15A C15 H15B 109.5
C13 C15 H15C 109.5
H15A C15 H15C 109.5
H15B C15 H15C 109.5
C17 C16 C24 122.3(3)
C17 C16 N2 119.4(3)
C24 C16 N2 117.5(3)
C21 C17 C16 117.4(3)
C21 C17 C18 119.4(3)
C16 C17 C18 123.0(3)
C17 C18 C20 112.2(3)
C17 C18 C19 110.5(3)
C20 C18 C19 110.1(3)
C17 C18 H18 108.0
C20 C18 H18 108.0
C19 C18 H18 108.0
C18 C19 H19A 109.5
C18 C19 H19B 109.5
H19A C19 H19B 109.5
C18 C19 H19C 109.5
H19A C19 H19C 109.5
H19B C19 H19C 109.5
C18 C20 H20A 109.5
C18 C20 H20B 109.5
H20A C20 H20B 109.5
C18 C20 H20C 109.5
H20A C20 H20C 109.5
H20B C20 H20C 109.5
C22 C21 C17 121.1(4)
C22 C21 H21 119.4
C17 C21 H21 119.4
C23 C22 C21 120.0(4)
C23 C22 H22 120.0
C21 C22 H22 120.0
C22 C23 C24 121.6(4)
C22 C23 H23 119.2
C24 C23 H23 119.2
C23 C24 C16 117.5(3)
C23 C24 C25 119.9(3)
C16 C24 C25 122.5(3)
C24 C25 C26 109.9(3)
C24 C25 C27 112.4(3)
C26 C25 C27 110.0(3)
C24 C25 H25 108.1
C26 C25 H25 108.1
C27 C25 H25 108.1
C25 C26 H26A 109.5
C25 C26 H26B 109.5
H26A C26 H26B 109.5
C25 C26 H26C 109.5
H26A C26 H26C 109.5
H26B C26 H26C 109.5
C25 C27 H27A 109.5
C25 C27 H27B 109.5
H27A C27 H27B 109.5
C25 C27 H27C 109.5
H27A C27 H27C 109.5
H27B C27 H27C 109.5
C29 C28 Os 132.5(3)
C29 C28 H28 113(2)
Os C28 H28 113(2)
C30 C29 C34 118.3(4)
C30 C29 C28 122.7(3)
C34 C29 C28 119.0(3)
C31 C30 C29 120.0(4)
C31 C30 H30 120.0
C29 C30 H30 120.0
C32 C31 C30 120.3(4)
C32 C31 H31 119.9
C30 C31 H31 119.9
C33 C32 C31 120.3(4)
C33 C32 H32 119.8
C31 C32 H32 119.8
C32 C33 C34 120.3(4)
C32 C33 H33 119.8
C34 C33 H33 119.8
C33 C34 C29 120.7(4)
C33 C34 H34 119.7
C29 C34 H34 119.7
C44 C35 C39 116.8(3)
C44 C35 C36 124.4(3)
C39 C35 C36 118.8(3)
C44 C35 Os 70.0(2)
C39 C35 Os 71.7(2)
C36 C35 Os 130.6(2)
C37 C36 C35 113.2(3)
C37 C36 C38 111.2(3)
C35 C36 C38 109.2(3)
C37 C36 H36 107.7
C35 C36 H36 107.7
C38 C36 H36 107.7
C36 C37 H37A 109.5
C36 C37 H37B 109.5
H37A C37 H37B 109.5
C36 C37 H37C 109.5
H37A C37 H37C 109.5
H37B C37 H37C 109.5
C36 C38 H38A 109.5
C36 C38 H38B 109.5
H38A C38 H38B 109.5
C36 C38 H38C 109.5
H38A C38 H38C 109.5
H38B C38 H38C 109.5
C40 C39 C35 121.5(3)
C40 C39 Os 73.4(2)
C35 C39 Os 71.1(2)
C40 C39 H39 119.2
C35 C39 H39 119.2
Os C39 H39 128.6
C39 C40 C41 120.7(3)
C39 C40 Os 71.3(2)
C41 C40 Os 75.0(2)
C39 C40 H40 119.7
C41 C40 H40 119.7
Os C40 H40 125.8
C43 C41 C40 118.7(3)
C43 C41 C42 122.7(3)
C40 C41 C42 118.6(3)
C43 C41 Os 72.3(2)
C40 C41 Os 69.1(2)
C42 C41 Os 130.0(2)
C41 C42 H42A 109.5
C41 C42 H42B 109.5
H42A C42 H42B 109.5
C41 C42 H42C 109.5
H42A C42 H42C 109.5
H42B C42 H42C 109.5
C41 C43 C44 120.0(3)
C41 C43 Os 73.5(2)
C44 C43 Os 66.5(2)
C41 C43 H43 120.0
C44 C43 H43 120.0
Os C43 H43 133.1
C35 C44 C43 121.7(3)
C35 C44 Os 73.4(2)
C43 C44 Os 77.2(2)
C35 C44 H44 119.2
C43 C44 H44 119.2
Os C44 H44 121.4
F2 C45 F1 107.2(4)
F2 C45 F3 107.1(3)
F1 C45 F3 107.3(4)
F2 C45 S 112.4(3)
F1 C45 S 112.2(3)
F3 C45 S 110.4(3)
Cl3B C46 Cl2 118.2(3)
Cl3B C46 Cl3A 29.78(18)
Cl2 C46 Cl3A 106.9(3)
Cl3B C46 H46A 123.5
Cl2 C46 H46A 110.4
Cl3A C46 H46A 110.4
Cl3B C46 H46B 80.6
Cl2 C46 H46B 110.4
Cl3A C46 H46B 110.4
H46A C46 H46B 108.6
Cl3B C46 H46C 107.8
Cl2 C46 H46C 107.8
Cl3A C46 H46C 135.9
H46A C46 H46C 81.8
H46B C46 H46C 30.6
Cl3B C46 H46D 107.8
Cl2 C46 H46D 107.8
Cl3A C46 H46D 87.1
H46A C46 H46D 26.2
H46B C46 H46D 130.4
H46C C46 H46D 107.1

loop_
_geom_bond_atom_site_label_1
_geom_bond_atom_site_label_2
_geom_bond_distance
Os C28 1.919(4)
Os C1 2.090(3)
Os C44 2.201(3)
Os C35 2.244(3)
Os C39 2.253(4)
Os C40 2.279(4)
Os C43 2.341(3)
Os C41 2.356(4)
Os Cl1 2.3742(9)
Cl2 C46 1.747(4)
Cl3A C46 1.860(5)
Cl3B C46 1.655(6)
S O5 1.436(3)
S O6 1.436(3)
S O4 1.439(3)
S C45 1.817(4)
F1 C45 1.322(4)
F2 C45 1.319(5)
F3 C45 1.339(5)
N1 C1 1.373(4)
N1 C2 1.387(4)
N1 C4 1.442(4)
N2 C1 1.376(4)
N2 C3 1.377(4)
N2 C16 1.456(4)
C2 C3 1.315(5)
C2 H2 0.93(3)
C3 H3 0.80(3)
C4 C12 1.398(5)
C4 C5 1.405(5)
C5 C9 1.388(5)
C5 C6 1.523(5)
C6 C8 1.527(5)
C6 C7 1.537(5)
C6 H6 1.0000
C7 H7A 0.9800
C7 H7B 0.9800
C7 H7C 0.9800
C8 H8A 0.9800
C8 H8B 0.9800
C8 H8C 0.9800
C9 C10 1.388(5)
C9 H9 0.9500
C10 C11 1.376(5)
C10 H10 0.9500
C11 C12 1.385(5)
C11 H11 0.9500
C12 C13 1.519(5)
C13 C15 1.522(5)
C13 C14 1.530(5)
C13 H13 1.0000
C14 H14A 0.9800
C14 H14B 0.9800
C14 H14C 0.9800
C15 H15A 0.9800
C15 H15B 0.9800
C15 H15C 0.9800
C16 C17 1.393(5)
C16 C24 1.406(5)
C17 C21 1.393(5)
C17 C18 1.514(5)
C18 C20 1.534(5)
C18 C19 1.539(5)
C18 H18 1.0000
C19 H19A 0.9800
C19 H19B 0.9800
C19 H19C 0.9800
C20 H20A 0.9800
C20 H20B 0.9800
C20 H20C 0.9800
C21 C22 1.382(5)
C21 H21 0.9500
C22 C23 1.373(5)
C22 H22 0.9500
C23 C24 1.379(5)
C23 H23 0.9500
C24 C25 1.526(5)
C25 C26 1.528(5)
C25 C27 1.540(5)
C25 H25 1.0000
C26 H26A 0.9800
C26 H26B 0.9800
C26 H26C 0.9800
C27 H27A 0.9800
C27 H27B 0.9800
C27 H27C 0.9800
C28 C29 1.436(5)
C28 H28 0.90(3)
C29 C30 1.398(5)
C29 C34 1.401(5)
C30 C31 1.385(5)
C30 H30 0.9500
C31 C32 1.376(5)
C31 H31 0.9500
C32 C33 1.369(5)
C32 H32 0.9500
C33 C34 1.373(5)
C33 H33 0.9500
C34 H34 0.9500
C35 C44 1.398(5)
C35 C39 1.435(5)
C35 C36 1.525(5)
C36 C37 1.517(5)
C36 C38 1.535(5)
C36 H36 1.0000
C37 H37A 0.9800
C37 H37B 0.9800
C37 H37C 0.9800
C38 H38A 0.9800
C38 H38B 0.9800
C38 H38C 0.9800
C39 C40 1.373(5)
C39 H39 0.9500
C40 C41 1.429(5)
C40 H40 0.9500
C41 C43 1.384(5)
C41 C42 1.498(5)
C42 H42A 0.9800
C42 H42B 0.9800
C42 H42C 0.9800
C43 C44 1.422(5)
C43 H43 0.9500
C44 H44 0.9500
C46 H46A 0.9900
C46 H46B 0.9900
C46 H46C 0.9900
C46 H46D 0.9900
